data_4080223
loop_
_publ_author_name
'Roitershtein, Dmitrii M.'
'Vinogradov, Alexander A.'
'Vinogradov, Alexei A.'
'Lyssenko, Konstantin A.'
'Nelyubina, Yulia V.'
'Anan&#x2019;ev, Ivan V.'
'Nifant&#x2019;ev, Ilya E.'
'Yakovlev, Vladimir A.'
'Kostitsyna, Natalya N.'

_publ_section_title
;
 Di- and Triphenylacetates of Lanthanum and Neodymium. Synthesis,
 Structural Diversity, and Application in Diene Polymerization
;
_journal_issue 5
_journal_name_full Organometallics
_journal_page_first 1272
_journal_paper_doi 10.1021/om301020r
_journal_volume 32
_journal_year 2013
_chemical_formula_moiety 'C128 H110 La2 O16, 4(C4 H8 O)'
_chemical_formula_sum 'C144 H142 La2 O20'
_chemical_formula_weight 2470.40
_chemical_name_systematic
; 
 ? 
;
_space_group_IT_number 15
_symmetry_cell_setting monoclinic
_symmetry_space_group_name_Hall '-C 2yc'
_symmetry_space_group_name_H-M 'C 1 2/c 1'
_atom_sites_solution_hydrogens geom
_atom_sites_solution_primary direct
_atom_sites_solution_secondary difmap
_audit_creation_method SHELXL-97
_cell_angle_alpha 90.00
_cell_angle_beta 92.8400(10)
_cell_angle_gamma 90.00
_cell_formula_units_Z 4
_cell_length_a 30.134(2)
_cell_length_b 14.7826(11)
_cell_length_c 26.9229(19)
_cell_measurement_reflns_used 999
_cell_measurement_temperature 100(2)
_cell_measurement_theta_max 29
_cell_measurement_theta_min 3
_cell_volume 11978.3(15)
_computing_cell_refinement 'Bruker SAINT'
_computing_data_collection 'Bruker APEX II'
_computing_data_reduction 'Bruker SAINT'
_computing_molecular_graphics 'Bruker SHELXTL'
_computing_publication_material 'Bruker SHELXTL'
_computing_structure_refinement 'SHELXL-97 (Sheldrick, 1997)'
_computing_structure_solution 'SHELXS-97 (Sheldrick, 1997)'
_diffrn_ambient_temperature 100(2)
_diffrn_measured_fraction_theta_full 0.998
_diffrn_measured_fraction_theta_max 0.998
_diffrn_measurement_device_type 'Bruker APEX II CCD area detector''
_diffrn_measurement_method 'omega scans'
_diffrn_radiation_monochromator graphite
_diffrn_radiation_source 'fine-focus sealed tube'
_diffrn_radiation_type MoK\a
_diffrn_radiation_wavelength 0.71073
_diffrn_reflns_av_R_equivalents 0.0437
_diffrn_reflns_av_sigmaI/netI 0.0618
_diffrn_reflns_limit_h_max 41
_diffrn_reflns_limit_h_min -41
_diffrn_reflns_limit_k_max 20
_diffrn_reflns_limit_k_min -20
_diffrn_reflns_limit_l_max 29
_diffrn_reflns_limit_l_min -36
_diffrn_reflns_number 54430
_diffrn_reflns_theta_full 29.00
_diffrn_reflns_theta_max 29.00
_diffrn_reflns_theta_min 1.35
_exptl_absorpt_coefficient_mu 0.775
_exptl_absorpt_correction_T_max 0.873
_exptl_absorpt_correction_T_min 0.790
_exptl_absorpt_correction_type multi-scan
_exptl_absorpt_process_details SADABS
_exptl_crystal_colour colorless
_exptl_crystal_density_diffrn 1.370
_exptl_crystal_density_method 'not measured'
_exptl_crystal_description prism
_exptl_crystal_F_000 5120
_exptl_crystal_size_max 0.32
_exptl_crystal_size_mid 0.29
_exptl_crystal_size_min 0.18
_platon_squeeze_details
;
;
_refine_diff_density_max 0.928
_refine_diff_density_min -0.833
_refine_diff_density_rms 0.099
_refine_ls_extinction_method none
_refine_ls_goodness_of_fit_ref 0.922
_refine_ls_hydrogen_treatment constr
_refine_ls_matrix_type full
_refine_ls_number_parameters 713
_refine_ls_number_reflns 15895
_refine_ls_number_restraints 0
_refine_ls_restrained_S_all 0.922
_refine_ls_R_factor_all 0.0462
_refine_ls_R_factor_gt 0.0309
_refine_ls_shift/su_max 0.012
_refine_ls_shift/su_mean 0.000
_refine_ls_structure_factor_coef Fsqd
_refine_ls_weighting_details 'calc w=1/[\s^2^(Fo^2^)+(0.0234P)^2^+0.0000P] where P=(Fo^2^+2Fc^2^)/3'
_refine_ls_weighting_scheme calc
_refine_ls_wR_factor_gt 0.0605
_refine_ls_wR_factor_ref 0.0630
_reflns_number_gt 11847
_reflns_number_total 15895
_reflns_threshold_expression I>2\s(I)
_cod_data_source_file om301020r_si_001.cif
_cod_data_source_block comp_7
_cod_depositor_comments
;
The following automatic conversions were performed:

'_symmetry_cell_setting' value 'Monoclinic' changed to 'monoclinic'
according to /home/saulius/struct/CIF-dictionaries/cif_core.dic
dictionary named 'cif_core.dic' version 2.4.2 from 2011-04-26.

Automatic conversion script
Id: cif_fix_values 1891 2012-01-12 08:04:46Z andrius 
;
_cod_original_sg_symbol_H-M 'C 2/c'
_cod_database_code 4080223

loop_
_symmetry_equiv_pos_as_xyz
'x, y, z'
'-x, y, -z+1/2'
'x+1/2, y+1/2, z'
'-x+1/2, y+1/2, -z+1/2'
'-x, -y, -z'
'x, -y, z-1/2'
'-x+1/2, -y+1/2, -z'
'x+1/2, -y+1/2, z-1/2'

loop_
_atom_site_label
_atom_site_type_symbol
_atom_site_fract_x
_atom_site_fract_y
_atom_site_fract_z
_atom_site_U_iso_or_equiv
_atom_site_adp_type
_atom_site_occupancy
_atom_site_symmetry_multiplicity
_atom_site_calc_flag
_atom_site_refinement_flags
_atom_site_disorder_assembly
_atom_site_disorder_group
La1 La 0.052904(3) 0.873828(7) 0.310080(4) 0.01211(3) Uani 1 1 d . . .
O1 O 0.11498(4) 0.79438(9) 0.35844(5) 0.0223(3) Uani 1 1 d . . .
C1 C 0.14469(6) 0.82541(13) 0.33197(8) 0.0171(4) Uani 1 1 d . . .
C1S C 0.09259(7) 1.09433(13) 0.33400(8) 0.0250(5) Uani 1 1 d . . .
H1SA H 0.1055 1.1399 0.3569 0.038 Uiso 1 1 calc R . .
H1SB H 0.0636 1.1154 0.3204 0.038 Uiso 1 1 calc R . .
H1SC H 0.1125 1.0847 0.3068 0.038 Uiso 1 1 calc R . .
C1B C 0.04141(6) 1.00216(12) 0.19472(7) 0.0139(4) Uani 1 1 d . . .
O2 O 0.13542(4) 0.87178(9) 0.29424(5) 0.0218(3) Uani 1 1 d . . .
C2 C 0.19483(6) 0.81030(13) 0.34923(7) 0.0166(4) Uani 1 1 d . . .
C1A C 0.04028(6) 0.73564(12) 0.20362(8) 0.0165(4) Uani 1 1 d . . .
C2A C 0.06204(6) 0.65132(12) 0.17914(7) 0.0165(4) Uani 1 1 d . . .
C2S C 0.07112(7) 1.02661(14) 0.40844(8) 0.0231(5) Uani 1 1 d . . .
H2SA H 0.0407 1.0518 0.4056 0.028 Uiso 1 1 calc R . .
H2SB H 0.0906 1.0704 0.4269 0.028 Uiso 1 1 calc R . .
C2B C 0.07279(6) 1.06661(12) 0.16631(7) 0.0152(4) Uani 1 1 d . . .
O3 O 0.05192(4) 0.75492(9) 0.24765(5) 0.0185(3) Uani 1 1 d . . .
C3S C 0.07107(7) 0.93795(14) 0.43544(8) 0.0248(5) Uani 1 1 d . . .
H3SA H 0.1015 0.9127 0.4382 0.030 Uiso 1 1 calc R . .
H3SB H 0.0605 0.9465 0.4694 0.030 Uiso 1 1 calc R . .
O4 O 0.01357(4) 0.78178(9) 0.17684(5) 0.0182(3) Uani 1 1 d . . .
C4S C 0.03760(7) 0.79344(14) 0.43362(8) 0.0255(5) Uani 1 1 d . . .
H4SA H 0.0339 0.8052 0.4690 0.038 Uiso 1 1 calc R . .
H4SB H 0.0643 0.7566 0.4298 0.038 Uiso 1 1 calc R . .
H4SC H 0.0115 0.7609 0.4196 0.038 Uiso 1 1 calc R . .
O5 O 0.05526(4) 0.96446(9) 0.23411(5) 0.0174(3) Uani 1 1 d . . .
O6 O 0.00303(4) 0.99216(9) 0.17513(5) 0.0171(3) Uani 1 1 d . . .
O1S O 0.04213(4) 0.87758(9) 0.40792(5) 0.0187(3) Uani 1 1 d . . .
O2S O 0.08706(4) 1.01129(8) 0.36011(5) 0.0174(3) Uani 1 1 d . . .
C11 C 0.20305(6) 0.87293(14) 0.39485(7) 0.0195(4) Uani 1 1 d . . .
C11A C 0.10607(6) 0.68269(13) 0.15790(7) 0.0179(4) Uani 1 1 d . . .
C11B C 0.11304(6) 1.09495(13) 0.20010(7) 0.0170(4) Uani 1 1 d . . .
C12 C 0.19082(7) 0.96360(14) 0.39071(9) 0.0255(5) Uani 1 1 d . . .
H12A H 0.1741 0.9835 0.3619 0.031 Uiso 1 1 calc R . .
C12A C 0.11727(7) 0.77273(14) 0.15247(8) 0.0215(5) Uani 1 1 d . . .
H12B H 0.0975 0.8184 0.1627 0.026 Uiso 1 1 calc R . .
C12B C 0.14258(6) 1.02861(13) 0.21838(7) 0.0182(4) Uani 1 1 d . . .
H12C H 0.1371 0.9670 0.2102 0.022 Uiso 1 1 calc R . .
C13 C 0.20254(7) 1.02526(16) 0.42781(9) 0.0322(6) Uani 1 1 d . . .
H13A H 0.1939 1.0869 0.4244 0.039 Uiso 1 1 calc R . .
C13A C 0.15701(7) 0.79727(15) 0.13221(8) 0.0269(5) Uani 1 1 d . . .
H13B H 0.1641 0.8595 0.1286 0.032 Uiso 1 1 calc R . .
C13B C 0.17959(7) 1.05108(14) 0.24812(8) 0.0220(5) Uani 1 1 d . . .
H13C H 0.1991 1.0050 0.2605 0.026 Uiso 1 1 calc R . .
C14 C 0.22675(8) 0.99685(17) 0.46973(9) 0.0346(6) Uani 1 1 d . . .
H14A H 0.2354 1.0390 0.4950 0.042 Uiso 1 1 calc R . .
C14A C 0.18631(7) 0.73251(16) 0.11726(8) 0.0291(5) Uani 1 1 d . . .
H14B H 0.2134 0.7496 0.1032 0.035 Uiso 1 1 calc R . .
C14B C 0.18827(7) 1.14092(14) 0.25999(8) 0.0262(5) Uani 1 1 d . . .
H14C H 0.2137 1.1566 0.2804 0.031 Uiso 1 1 calc R . .
C15 C 0.23833(8) 0.90734(17) 0.47482(8) 0.0320(6) Uani 1 1 d . . .
H15A H 0.2544 0.8876 0.5041 0.038 Uiso 1 1 calc R . .
C15A C 0.17578(7) 0.64214(15) 0.12299(9) 0.0313(6) Uani 1 1 d . . .
H15B H 0.1958 0.5967 0.1129 0.038 Uiso 1 1 calc R . .
C15B C 0.15971(7) 1.20717(14) 0.24200(8) 0.0254(5) Uani 1 1 d . . .
H15C H 0.1654 1.2687 0.2503 0.031 Uiso 1 1 calc R . .
C16 C 0.22679(7) 0.84538(15) 0.43765(8) 0.0248(5) Uani 1 1 d . . .
H16A H 0.2352 0.7838 0.4415 0.030 Uiso 1 1 calc R . .
C16A C 0.13633(7) 0.61773(15) 0.14324(8) 0.0266(5) Uani 1 1 d . . .
H16B H 0.1297 0.5554 0.1473 0.032 Uiso 1 1 calc R . .
C16B C 0.12283(7) 1.18484(13) 0.21192(8) 0.0214(5) Uani 1 1 d . . .
H16C H 0.1038 1.2315 0.1991 0.026 Uiso 1 1 calc R . .
C21 C 0.22485(6) 0.84150(13) 0.30797(8) 0.0179(4) Uani 1 1 d . . .
C21A C 0.02912(6) 0.61704(13) 0.13799(7) 0.0182(4) Uani 1 1 d . . .
C21B C 0.08981(7) 1.01718(13) 0.12017(7) 0.0181(4) Uani 1 1 d . . .
C22 C 0.26087(6) 0.89930(13) 0.31774(8) 0.0206(5) Uani 1 1 d . . .
H22A H 0.2678 0.9177 0.3510 0.025 Uiso 1 1 calc R . .
C22A C -0.01428(7) 0.59574(13) 0.14987(8) 0.0209(5) Uani 1 1 d . . .
H22B H -0.0226 0.6008 0.1834 0.025 Uiso 1 1 calc R . .
C22B C 0.13030(7) 1.04301(14) 0.10173(8) 0.0228(5) Uani 1 1 d . . .
H22C H 0.1477 1.0876 0.1190 0.027 Uiso 1 1 calc R . .
C23 C 0.28673(7) 0.93047(14) 0.28015(8) 0.0222(5) Uani 1 1 d . . .
H23A H 0.3108 0.9705 0.2877 0.027 Uiso 1 1 calc R . .
C23A C -0.04535(7) 0.56750(14) 0.11369(9) 0.0262(5) Uani 1 1 d . . .
H23B H -0.0748 0.5537 0.1224 0.031 Uiso 1 1 calc R . .
C23B C 0.14568(7) 1.00544(16) 0.05902(8) 0.0289(5) Uani 1 1 d . . .
H23C H 0.1731 1.0250 0.0469 0.035 Uiso 1 1 calc R . .
C24 C 0.27747(7) 0.90337(14) 0.23187(8) 0.0225(5) Uani 1 1 d . . .
H24A H 0.2946 0.9257 0.2058 0.027 Uiso 1 1 calc R . .
C24A C -0.03387(7) 0.55920(14) 0.06482(9) 0.0291(5) Uani 1 1 d . . .
H24B H -0.0552 0.5398 0.0399 0.035 Uiso 1 1 calc R . .
C24B C 0.12116(8) 0.93927(16) 0.03386(8) 0.0304(5) Uani 1 1 d . . .
H24C H 0.1320 0.9122 0.0049 0.036 Uiso 1 1 calc R . .
C25 C 0.24313(7) 0.84348(14) 0.22169(8) 0.0224(5) Uani 1 1 d . . .
H25A H 0.2372 0.8233 0.1885 0.027 Uiso 1 1 calc R . .
C25A C 0.00864(8) 0.57919(15) 0.05264(9) 0.0292(5) Uani 1 1 d . . .
H25B H 0.0167 0.5733 0.0191 0.035 Uiso 1 1 calc R . .
C25B C 0.08097(7) 0.91303(16) 0.05116(8) 0.0275(5) Uani 1 1 d . . .
H25C H 0.0640 0.8678 0.0339 0.033 Uiso 1 1 calc R . .
C26 C 0.21709(6) 0.81227(14) 0.25911(8) 0.0208(5) Uani 1 1 d . . .
H26A H 0.1938 0.7706 0.2514 0.025 Uiso 1 1 calc R . .
C26A C 0.04022(7) 0.60815(13) 0.08887(8) 0.0243(5) Uani 1 1 d . . .
H26B H 0.0695 0.6219 0.0798 0.029 Uiso 1 1 calc R . .
C26B C 0.06494(7) 0.95212(14) 0.09374(8) 0.0215(5) Uani 1 1 d . . .
H26C H 0.0368 0.9343 0.1049 0.026 Uiso 1 1 calc R . .
C31 C 0.20314(6) 0.71040(13) 0.36378(7) 0.0176(4) Uani 1 1 d . . .
C31A C 0.07433(6) 0.57763(13) 0.21792(7) 0.0163(4) Uani 1 1 d . . .
C33B C 0.01872(8) 1.25883(15) 0.08787(10) 0.0354(6) Uani 1 1 d . . .
H33A H 0.0175 1.2796 0.0544 0.043 Uiso 1 1 calc R . .
C31B C 0.04491(6) 1.14949(12) 0.14899(8) 0.0182(4) Uani 1 1 d . . .
C32 C 0.17755(7) 0.66765(14) 0.39856(8) 0.0217(5) Uani 1 1 d . . .
H32A H 0.1536 0.6995 0.4123 0.026 Uiso 1 1 calc R . .
C32A C 0.05923(7) 0.48901(13) 0.21324(8) 0.0212(5) Uani 1 1 d . . .
H32B H 0.0382 0.4738 0.1871 0.025 Uiso 1 1 calc R . .
C32B C 0.04243(7) 1.18040(14) 0.10049(8) 0.0254(5) Uani 1 1 d . . .
H32C H 0.0570 1.1480 0.0755 0.031 Uiso 1 1 calc R . .
C33 C 0.18643(7) 0.57922(15) 0.41355(8) 0.0258(5) Uani 1 1 d . . .
H33B H 0.1686 0.5511 0.4372 0.031 Uiso 1 1 calc R . .
C33A C 0.07446(7) 0.42270(14) 0.24617(8) 0.0253(5) Uani 1 1 d . . .
H33C H 0.0639 0.3625 0.2422 0.030 Uiso 1 1 calc R . .
C34 C 0.22124(7) 0.53199(15) 0.39407(8) 0.0272(5) Uani 1 1 d . . .
H34A H 0.2274 0.4716 0.4043 0.033 Uiso 1 1 calc R . .
C34A C 0.10470(7) 0.44286(15) 0.28454(8) 0.0258(5) Uani 1 1 d . . .
H34B H 0.1147 0.3972 0.3073 0.031 Uiso 1 1 calc R . .
C34B C -0.00287(8) 1.30629(15) 0.12319(10) 0.0348(6) Uani 1 1 d . . .
H34C H -0.0187 1.3600 0.1144 0.042 Uiso 1 1 calc R . .
C35 C 0.24695(7) 0.57368(14) 0.35965(8) 0.0266(5) Uani 1 1 d . . .
H35A H 0.2709 0.5417 0.3461 0.032 Uiso 1 1 calc R . .
C35A C 0.12048(7) 0.53083(14) 0.28951(8) 0.0237(5) Uani 1 1 d . . .
H35B H 0.1415 0.5455 0.3157 0.028 Uiso 1 1 calc R . .
C35B C -0.00141(7) 1.27523(14) 0.17147(10) 0.0298(6) Uani 1 1 d . . .
H35C H -0.0166 1.3071 0.1961 0.036 Uiso 1 1 calc R . .
C36 C 0.23797(7) 0.66190(14) 0.34470(8) 0.0225(5) Uani 1 1 d . . .
H36A H 0.2559 0.6897 0.3210 0.027 Uiso 1 1 calc R . .
C36A C 0.10577(7) 0.59672(14) 0.25671(8) 0.0212(5) Uani 1 1 d . . .
H36B H 0.1171 0.6564 0.2604 0.025 Uiso 1 1 calc R . .
C36B C 0.02220(7) 1.19753(13) 0.18412(9) 0.0233(5) Uani 1 1 d . . .
H36C H 0.0229 1.1766 0.2175 0.028 Uiso 1 1 calc R . .
C7S C -0.15346(8) 0.71348(15) -0.08533(9) 0.0340(6) Uani 1 1 d . A .
H7SA H -0.1850 0.7244 -0.0956 0.041 Uiso 1 1 calc R . .
H7SB H -0.1346 0.7553 -0.1037 0.041 Uiso 1 1 calc R . .
O3S' O -0.1135(4) 0.6667(8) -0.0161(5) 0.047(2) Uani 0.50 1 d P A 1
O3S O -0.1223(5) 0.6413(9) -0.0121(6) 0.085(4) Uani 0.50 1 d P A 2
C8S C -0.14562(9) 0.72467(18) -0.02991(10) 0.0432(7) Uani 1 1 d . . .
H8SA H -0.1364 0.7875 -0.0218 0.052 Uiso 1 1 calc R A 1
H8SB H -0.1731 0.7110 -0.0126 0.052 Uiso 1 1 calc R A 1
C6S C -0.11544(13) 0.5892(2) -0.05025(13) 0.0715(11) Uani 1 1 d . . .
H6SA H -0.0851 0.5712 -0.0588 0.086 Uiso 1 1 calc R A 1
H6SB H -0.1299 0.5370 -0.0346 0.086 Uiso 1 1 calc R A 1
C5S C -0.14087(12) 0.6175(2) -0.09397(12) 0.0759(12) Uani 1 1 d . A .
H5SA H -0.1677 0.5795 -0.0992 0.091 Uiso 1 1 calc R . .
H5SB H -0.1229 0.6126 -0.1237 0.091 Uiso 1 1 calc R . .

loop_
_atom_site_aniso_label
_atom_site_aniso_U_11
_atom_site_aniso_U_22
_atom_site_aniso_U_33
_atom_site_aniso_U_23
_atom_site_aniso_U_13
_atom_site_aniso_U_12
La1 0.01121(5) 0.01255(5) 0.01245(6) -0.00067(5) -0.00076(4) -0.00001(5)
O1 0.0143(7) 0.0301(8) 0.0225(8) 0.0099(7) 0.0003(6) 0.0013(6)
C1 0.0156(10) 0.0170(10) 0.0184(11) -0.0031(9) -0.0015(8) 0.0009(8)
C1S 0.0287(12) 0.0203(10) 0.0261(13) 0.0000(9) 0.0012(10) -0.0046(9)
C1B 0.0156(10) 0.0111(9) 0.0155(11) -0.0027(8) 0.0049(8) 0.0012(7)
O2 0.0139(6) 0.0294(8) 0.0219(8) 0.0084(7) -0.0009(6) 0.0016(6)
C2 0.0126(9) 0.0218(10) 0.0153(11) -0.0002(8) -0.0001(8) 0.0015(8)
C1A 0.0138(9) 0.0144(9) 0.0216(12) -0.0017(8) 0.0021(8) -0.0007(7)
C2A 0.0156(10) 0.0153(9) 0.0184(11) -0.0049(8) -0.0006(8) 0.0025(7)
C2S 0.0289(12) 0.0249(11) 0.0156(12) -0.0061(9) 0.0003(9) -0.0037(9)
C2B 0.0142(9) 0.0138(9) 0.0178(11) 0.0019(8) 0.0027(8) 0.0005(7)
O3 0.0210(7) 0.0178(7) 0.0165(8) -0.0055(6) -0.0026(6) 0.0029(6)
C3S 0.0307(12) 0.0277(11) 0.0157(12) -0.0043(9) -0.0025(9) -0.0051(9)
O4 0.0175(7) 0.0167(7) 0.0201(8) -0.0016(6) -0.0013(6) 0.0034(6)
C4S 0.0328(13) 0.0264(11) 0.0171(12) 0.0047(9) -0.0022(9) -0.0049(9)
O5 0.0175(7) 0.0185(7) 0.0163(8) 0.0029(6) 0.0024(6) -0.0007(5)
O6 0.0150(7) 0.0189(7) 0.0174(8) 0.0004(6) -0.0002(6) -0.0028(5)
O1S 0.0214(7) 0.0201(7) 0.0142(7) 0.0010(6) -0.0020(6) -0.0027(6)
O2S 0.0188(7) 0.0166(7) 0.0169(8) -0.0022(6) -0.0002(6) -0.0022(5)
C11 0.0118(9) 0.0281(10) 0.0189(11) -0.0044(10) 0.0016(8) -0.0028(9)
C11A 0.0182(10) 0.0192(10) 0.0161(11) -0.0004(8) -0.0022(8) 0.0016(8)
C11B 0.0142(9) 0.0196(10) 0.0176(11) 0.0015(8) 0.0041(8) -0.0022(8)
C12 0.0149(10) 0.0309(12) 0.0303(13) -0.0062(10) -0.0017(9) 0.0014(9)
C12A 0.0216(11) 0.0221(11) 0.0205(12) -0.0012(9) -0.0019(9) 0.0030(8)
C12B 0.0174(10) 0.0180(10) 0.0196(12) 0.0006(9) 0.0041(8) -0.0023(8)
C13 0.0220(12) 0.0339(13) 0.0412(16) -0.0141(12) 0.0071(11) -0.0018(10)
C13A 0.0273(12) 0.0271(12) 0.0259(13) 0.0037(10) -0.0014(10) -0.0043(9)
C13B 0.0156(10) 0.0258(11) 0.0247(12) 0.0046(9) 0.0024(9) 0.0007(8)
C14 0.0279(13) 0.0489(16) 0.0277(14) -0.0201(12) 0.0084(10) -0.0115(11)
C14A 0.0218(11) 0.0421(14) 0.0238(13) 0.0004(11) 0.0040(9) -0.0040(10)
C14B 0.0177(10) 0.0327(13) 0.0279(13) -0.0014(10) -0.0011(9) -0.0083(9)
C15 0.0303(13) 0.0511(15) 0.0143(12) -0.0051(11) -0.0014(10) -0.0100(11)
C15A 0.0239(11) 0.0328(13) 0.0376(15) -0.0085(11) 0.0059(10) 0.0055(10)
C15B 0.0244(11) 0.0197(11) 0.0321(14) -0.0007(10) 0.0013(10) -0.0071(9)
C16 0.0228(11) 0.0322(12) 0.0192(12) 0.0001(10) 0.0005(9) -0.0037(9)
C16A 0.0234(11) 0.0235(11) 0.0330(13) -0.0042(10) 0.0035(9) 0.0034(9)
C16B 0.0192(10) 0.0168(10) 0.0284(13) 0.0042(9) 0.0028(9) -0.0013(8)
C21 0.0134(9) 0.0203(10) 0.0200(11) 0.0017(9) -0.0005(8) 0.0041(8)
C21A 0.0208(10) 0.0131(9) 0.0204(11) -0.0045(9) -0.0033(8) 0.0021(8)
C21B 0.0199(10) 0.0185(10) 0.0158(11) 0.0050(8) 0.0014(8) 0.0045(8)
C22 0.0160(10) 0.0259(11) 0.0195(12) -0.0019(9) -0.0024(8) 0.0007(8)
C22A 0.0212(11) 0.0183(10) 0.0229(12) -0.0027(9) -0.0023(9) 0.0011(8)
C22B 0.0223(11) 0.0244(11) 0.0220(12) 0.0060(9) 0.0049(9) 0.0009(9)
C23 0.0147(10) 0.0247(11) 0.0271(13) 0.0029(10) -0.0005(9) -0.0011(8)
C23A 0.0213(11) 0.0249(11) 0.0317(14) -0.0022(10) -0.0048(10) -0.0018(9)
C23B 0.0232(12) 0.0416(14) 0.0225(13) 0.0087(11) 0.0069(10) 0.0063(10)
C24 0.0182(10) 0.0246(11) 0.0250(13) 0.0074(9) 0.0050(9) 0.0052(8)
C24A 0.0300(13) 0.0260(12) 0.0298(14) -0.0112(10) -0.0130(10) -0.0003(10)
C24B 0.0305(13) 0.0455(14) 0.0155(12) 0.0016(11) 0.0047(10) 0.0134(11)
C25 0.0197(11) 0.0295(11) 0.0181(12) -0.0001(9) 0.0005(9) 0.0056(9)
C25A 0.0343(13) 0.0331(13) 0.0197(12) -0.0113(10) -0.0022(10) 0.0055(10)
C25B 0.0290(12) 0.0356(12) 0.0176(12) -0.0023(10) -0.0030(10) 0.0039(10)
C26 0.0156(10) 0.0238(11) 0.0226(12) -0.0014(9) -0.0020(9) 0.0025(8)
C26A 0.0233(11) 0.0243(12) 0.0252(12) -0.0077(9) -0.0004(9) 0.0034(9)
C26B 0.0209(11) 0.0255(11) 0.0180(12) 0.0028(9) 0.0012(9) 0.0017(9)
C31 0.0164(10) 0.0210(10) 0.0149(11) -0.0013(8) -0.0057(8) 0.0014(8)
C31A 0.0158(10) 0.0169(10) 0.0162(11) -0.0032(8) 0.0018(8) 0.0046(8)
C33B 0.0423(15) 0.0287(13) 0.0348(15) 0.0102(11) -0.0032(12) 0.0084(11)
C31B 0.0151(10) 0.0150(10) 0.0244(12) 0.0021(8) 0.0009(8) -0.0027(7)
C32 0.0194(11) 0.0267(11) 0.0186(12) 0.0008(9) -0.0039(9) 0.0030(9)
C32A 0.0212(11) 0.0210(10) 0.0212(12) -0.0036(9) -0.0013(9) 0.0019(8)
C32B 0.0275(12) 0.0234(11) 0.0254(13) 0.0040(10) 0.0014(10) 0.0053(9)
C33 0.0268(12) 0.0286(12) 0.0212(13) 0.0058(10) -0.0056(10) -0.0018(9)
C33A 0.0280(12) 0.0171(10) 0.0312(14) 0.0009(10) 0.0052(10) 0.0018(9)
C34 0.0316(13) 0.0222(11) 0.0268(13) -0.0008(10) -0.0098(10) 0.0032(9)
C34A 0.0272(12) 0.0272(12) 0.0231(13) 0.0070(10) 0.0033(10) 0.0102(9)
C34B 0.0309(13) 0.0197(11) 0.0531(18) 0.0055(12) -0.0049(12) 0.0057(10)
C35 0.0231(11) 0.0265(12) 0.0296(14) -0.0054(10) -0.0049(10) 0.0071(9)
C35A 0.0204(11) 0.0299(12) 0.0204(12) -0.0014(10) -0.0029(9) 0.0068(9)
C35B 0.0222(12) 0.0203(11) 0.0473(16) -0.0047(11) 0.0041(11) 0.0019(9)
C36 0.0182(10) 0.0282(11) 0.0209(12) -0.0018(9) -0.0012(9) 0.0008(9)
C36A 0.0194(10) 0.0201(10) 0.0240(12) -0.0054(9) -0.0005(9) 0.0038(8)
C36B 0.0192(11) 0.0208(11) 0.0303(13) 0.0011(10) 0.0039(9) -0.0013(8)
C7S 0.0359(14) 0.0300(13) 0.0358(15) 0.0009(11) -0.0002(11) -0.0017(10)
O3S' 0.053(3) 0.054(5) 0.031(5) -0.006(3) -0.017(3) 0.007(3)
O3S 0.117(10) 0.100(9) 0.039(4) 0.020(6) 0.016(5) 0.071(7)
C8S 0.0546(18) 0.0385(15) 0.0363(16) -0.0032(13) 0.0008(13) -0.0031(13)
C6S 0.104(3) 0.054(2) 0.057(2) 0.0057(18) 0.003(2) 0.035(2)
C5S 0.108(3) 0.0487(19) 0.066(2) -0.0211(17) -0.050(2) 0.0272(19)

loop_
_atom_type_symbol
_atom_type_description
_atom_type_scat_dispersion_real
_atom_type_scat_dispersion_imag
_atom_type_scat_source
C C 0.0033 0.0016 'International Tables Vol C Tables 4.2.6.8 and 6.1.1.4'
H H 0.0000 0.0000 'International Tables Vol C Tables 4.2.6.8 and 6.1.1.4'
O O 0.0106 0.0060 'International Tables Vol C Tables 4.2.6.8 and 6.1.1.4'
La La -0.2871 2.4523 'International Tables Vol C Tables 4.2.6.8 and 6.1.1.4'

loop_
_geom_angle_atom_site_label_1
_geom_angle_atom_site_label_2
_geom_angle_atom_site_label_3
_geom_angle
_geom_angle_site_symmetry_1
_geom_angle_site_symmetry_3
O3 La1 O5 79.51(5) . .
O3 La1 O4 73.57(5) . 2
O5 La1 O4 118.65(4) . 2
O3 La1 O6 129.58(4) . 2
O5 La1 O6 78.22(4) . 2
O4 La1 O6 78.59(4) 2 2
O3 La1 O1 90.20(5) . .
O5 La1 O1 129.48(4) . .
O4 La1 O1 104.91(4) 2 .
O6 La1 O1 137.85(4) 2 .
O3 La1 O2 81.60(5) . .
O5 La1 O2 78.31(4) . .
O4 La1 O2 145.75(4) 2 .
O6 La1 O2 135.60(4) 2 .
O1 La1 O2 51.20(4) . .
O3 La1 O2S 155.11(4) . .
O5 La1 O2S 88.75(4) . .
O4 La1 O2S 131.07(4) 2 .
O6 La1 O2S 67.82(4) 2 .
O1 La1 O2S 80.39(4) . .
O2 La1 O2S 74.52(4) . .
O3 La1 O1S 134.35(4) . .
O5 La1 O1S 145.32(4) . .
O4 La1 O1S 74.38(4) 2 .
O6 La1 O1S 73.12(4) 2 .
O1 La1 O1S 67.85(4) . .
O2 La1 O1S 109.47(4) . .
O2S La1 O1S 62.66(4) . .
O3 La1 C1 86.60(5) . .
O5 La1 C1 103.82(5) . .
O4 La1 C1 127.70(5) 2 .
O6 La1 C1 142.65(5) 2 .
O1 La1 C1 25.75(5) . .
O2 La1 C1 25.50(5) . .
O2S La1 C1 74.90(5) . .
O1S La1 C1 88.05(5) . .
C1 O1 La1 93.92(11) . .
O2 C1 O1 121.70(18) . .
O2 C1 C2 119.45(17) . .
O1 C1 C2 118.73(17) . .
O2 C1 La1 61.56(10) . .
O1 C1 La1 60.33(10) . .
C2 C1 La1 172.00(13) . .
O2S C1S H1SA 109.5 . .
O2S C1S H1SB 109.5 . .
H1SA C1S H1SB 109.5 . .
O2S C1S H1SC 109.5 . .
H1SA C1S H1SC 109.5 . .
H1SB C1S H1SC 109.5 . .
O5 C1B O6 124.40(18) . .
O5 C1B C2B 120.01(16) . .
O6 C1B C2B 115.59(16) . .
C1 O2 La1 92.94(11) . .
C21 C2 C31 112.10(16) . .
C21 C2 C11 108.48(16) . .
C31 C2 C11 110.66(16) . .
C21 C2 C1 109.55(16) . .
C31 C2 C1 110.58(15) . .
C11 C2 C1 105.23(15) . .
O3 C1A O4 124.17(18) . .
O3 C1A C2A 118.38(16) . .
O4 C1A C2A 117.38(17) . .
C21A C2A C31A 112.35(15) . .
C21A C2A C11A 111.64(16) . .
C31A C2A C11A 106.34(15) . .
C21A C2A C1A 107.26(15) . .
C31A C2A C1A 111.62(16) . .
C11A C2A C1A 107.58(15) . .
O2S C2S C3S 108.17(16) . .
O2S C2S H2SA 110.1 . .
C3S C2S H2SA 110.1 . .
O2S C2S H2SB 110.1 . .
C3S C2S H2SB 110.1 . .
H2SA C2S H2SB 108.4 . .
C11B C2B C31B 111.33(15) . .
C11B C2B C21B 108.66(16) . .
C31B C2B C21B 109.17(16) . .
C11B C2B C1B 110.73(16) . .
C31B C2B C1B 107.28(15) . .
C21B C2B C1B 109.64(15) . .
C1A O3 La1 144.32(12) . .
O1S C3S C2S 108.05(16) . .
O1S C3S H3SA 110.1 . .
C2S C3S H3SA 110.1 . .
O1S C3S H3SB 110.1 . .
C2S C3S H3SB 110.1 . .
H3SA C3S H3SB 108.4 . .
C1A O4 La1 136.18(13) . 2
O1S C4S H4SA 109.5 . .
O1S C4S H4SB 109.5 . .
H4SA C4S H4SB 109.5 . .
O1S C4S H4SC 109.5 . .
H4SA C4S H4SC 109.5 . .
H4SB C4S H4SC 109.5 . .
C1B O5 La1 158.32(12) . .
C1B O6 La1 129.49(12) . 2
C3S O1S C4S 111.21(14) . .
C3S O1S La1 115.06(11) . .
C4S O1S La1 118.51(11) . .
C2S O2S C1S 111.41(15) . .
C2S O2S La1 116.76(11) . .
C1S O2S La1 117.77(11) . .
C16 C11 C12 118.20(19) . .
C16 C11 C2 122.62(19) . .
C12 C11 C2 118.72(18) . .
C12A C11A C16A 117.81(19) . .
C12A C11A C2A 123.21(18) . .
C16A C11A C2A 118.98(18) . .
C16B C11B C12B 117.68(18) . .
C16B C11B C2B 123.11(17) . .
C12B C11B C2B 119.15(17) . .
C13 C12 C11 121.2(2) . .
C13 C12 H12A 119.4 . .
C11 C12 H12A 119.4 . .
C11A C12A C13A 120.8(2) . .
C11A C12A H12B 119.6 . .
C13A C12A H12B 119.6 . .
C13B C12B C11B 121.16(19) . .
C13B C12B H12C 119.4 . .
C11B C12B H12C 119.4 . .
C14 C13 C12 119.7(2) . .
C14 C13 H13A 120.1 . .
C12 C13 H13A 120.1 . .
C14A C13A C12A 120.8(2) . .
C14A C13A H13B 119.6 . .
C12A C13A H13B 119.6 . .
C12B C13B C14B 120.09(19) . .
C12B C13B H13C 120.0 . .
C14B C13B H13C 120.0 . .
C15 C14 C13 119.8(2) . .
C15 C14 H14A 120.1 . .
C13 C14 H14A 120.1 . .
C13A C14A C15A 119.0(2) . .
C13A C14A H14B 120.5 . .
C15A C14A H14B 120.5 . .
C15B C14B C13B 119.52(19) . .
C15B C14B H14C 120.2 . .
C13B C14B H14C 120.2 . .
C14 C15 C16 120.7(2) . .
C14 C15 H15A 119.7 . .
C16 C15 H15A 119.7 . .
C16A C15A C14A 120.2(2) . .
C16A C15A H15B 119.9 . .
C14A C15A H15B 119.9 . .
C14B C15B C16B 120.46(19) . .
C14B C15B H15C 119.8 . .
C16B C15B H15C 119.8 . .
C11 C16 C15 120.4(2) . .
C11 C16 H16A 119.8 . .
C15 C16 H16A 119.8 . .
C15A C16A C11A 121.3(2) . .
C15A C16A H16B 119.3 . .
C11A C16A H16B 119.3 . .
C15B C16B C11B 121.07(19) . .
C15B C16B H16C 119.5 . .
C11B C16B H16C 119.5 . .
C26 C21 C22 117.41(19) . .
C26 C21 C2 120.78(17) . .
C22 C21 C2 121.81(18) . .
C26A C21A C22A 118.01(18) . .
C26A C21A C2A 122.79(18) . .
C22A C21A C2A 119.19(18) . .
C26B C21B C22B 117.76(19) . .
C26B C21B C2B 122.94(18) . .
C22B C21B C2B 119.13(18) . .
C23 C22 C21 121.7(2) . .
C23 C22 H22A 119.1 . .
C21 C22 H22A 119.1 . .
C23A C22A C21A 121.1(2) . .
C23A C22A H22B 119.5 . .
C21A C22A H22B 119.5 . .
C23B C22B C21B 121.6(2) . .
C23B C22B H22C 119.2 . .
C21B C22B H22C 119.2 . .
C24 C23 C22 119.87(19) . .
C24 C23 H23A 120.1 . .
C22 C23 H23A 120.1 . .
C22A C23A C24A 120.3(2) . .
C22A C23A H23B 119.8 . .
C24A C23A H23B 119.8 . .
C22B C23B C24B 120.0(2) . .
C22B C23B H23C 120.0 . .
C24B C23B H23C 120.0 . .
C23 C24 C25 119.3(2) . .
C23 C24 H24A 120.3 . .
C25 C24 H24A 120.3 . .
C25A C24A C23A 119.3(2) . .
C25A C24A H24B 120.3 . .
C23A C24A H24B 120.3 . .
C25B C24B C23B 119.5(2) . .
C25B C24B H24C 120.3 . .
C23B C24B H24C 120.3 . .
C24 C25 C26 121.0(2) . .
C24 C25 H25A 119.5 . .
C26 C25 H25A 119.5 . .
C24A C25A C26A 120.8(2) . .
C24A C25A H25B 119.6 . .
C26A C25A H25B 119.6 . .
C24B C25B C26B 120.6(2) . .
C24B C25B H25C 119.7 . .
C26B C25B H25C 119.7 . .
C25 C26 C21 120.55(19) . .
C25 C26 H26A 119.7 . .
C21 C26 H26A 119.7 . .
C21A C26A C25A 120.5(2) . .
C21A C26A H26B 119.8 . .
C25A C26A H26B 119.8 . .
C25B C26B C21B 120.5(2) . .
C25B C26B H26C 119.7 . .
C21B C26B H26C 119.7 . .
C36 C31 C32 117.87(19) . .
C36 C31 C2 120.99(19) . .
C32 C31 C2 121.04(18) . .
C32A C31A C36A 117.55(18) . .
C32A C31A C2A 122.55(17) . .
C36A C31A C2A 119.52(17) . .
C34B C33B C32B 120.7(2) . .
C34B C33B H33A 119.6 . .
C32B C33B H33A 119.6 . .
C32B C31B C36B 117.94(19) . .
C32B C31B C2B 123.43(18) . .
C36B C31B C2B 118.60(18) . .
C33 C32 C31 121.1(2) . .
C33 C32 H32A 119.5 . .
C31 C32 H32A 119.5 . .
C33A C32A C31A 120.83(19) . .
C33A C32A H32B 119.6 . .
C31A C32A H32B 119.6 . .
C31B C32B C33B 120.5(2) . .
C31B C32B H32C 119.7 . .
C33B C32B H32C 119.7 . .
C34 C33 C32 120.2(2) . .
C34 C33 H33B 119.9 . .
C32 C33 H33B 119.9 . .
C34A C33A C32A 120.9(2) . .
C34A C33A H33C 119.5 . .
C32A C33A H33C 119.5 . .
C35 C34 C33 119.3(2) . .
C35 C34 H34A 120.3 . .
C33 C34 H34A 120.3 . .
C33A C34A C35A 119.1(2) . .
C33A C34A H34B 120.5 . .
C35A C34A H34B 120.5 . .
C33B C34B C35B 119.3(2) . .
C33B C34B H34C 120.3 . .
C35B C34B H34C 120.3 . .
C34 C35 C36 120.4(2) . .
C34 C35 H35A 119.8 . .
C36 C35 H35A 119.8 . .
C36A C35A C34A 120.3(2) . .
C36A C35A H35B 119.9 . .
C34A C35A H35B 119.9 . .
C34B C35B C36B 120.1(2) . .
C34B C35B H35C 120.0 . .
C36B C35B H35C 120.0 . .
C35 C36 C31 121.2(2) . .
C35 C36 H36A 119.4 . .
C31 C36 H36A 119.4 . .
C35A C36A C31A 121.36(19) . .
C35A C36A H36B 119.3 . .
C31A C36A H36B 119.3 . .
C35B C36B C31B 121.4(2) . .
C35B C36B H36C 119.3 . .
C31B C36B H36C 119.3 . .
C5S C7S C8S 103.3(2) . .
C5S C7S H7SA 111.1 . .
C8S C7S H7SA 111.1 . .
C5S C7S H7SB 111.1 . .
C8S C7S H7SB 111.1 . .
H7SA C7S H7SB 109.1 . .
C8S O3S' C6S 108.8(7) . .
C6S O3S C8S 108.9(10) . .
O3S' C8S O3S 18.3(9) . .
O3S' C8S C7S 106.4(6) . .
O3S C8S C7S 106.1(6) . .
O3S' C8S H8SA 110.5 . .
O3S C8S H8SA 125.6 . .
C7S C8S H8SA 110.5 . .
O3S' C8S H8SB 110.5 . .
O3S C8S H8SB 94.1 . .
C7S C8S H8SB 110.5 . .
H8SA C8S H8SB 108.6 . .
O3S C6S C5S 112.0(7) . .
O3S C6S O3S' 18.5(10) . .
C5S C6S O3S' 106.8(5) . .
O3S C6S H6SA 121.6 . .
C5S C6S H6SA 110.4 . .
O3S' C6S H6SA 110.4 . .
O3S C6S H6SB 92.1 . .
C5S C6S H6SB 110.4 . .
O3S' C6S H6SB 110.4 . .
H6SA C6S H6SB 108.6 . .
C6S C5S C7S 106.2(2) . .
C6S C5S H5SA 110.5 . .
C7S C5S H5SA 110.5 . .
C6S C5S H5SB 110.5 . .
C7S C5S H5SB 110.5 . .
H5SA C5S H5SB 108.7 . .

loop_
_geom_bond_atom_site_label_1
_geom_bond_atom_site_label_2
_geom_bond_distance
_geom_bond_site_symmetry_2
La1 O3 2.4312(13) .
La1 O5 2.4489(13) .
La1 O4 2.4614(13) 2
La1 O6 2.4750(13) 2
La1 O1 2.5163(13) .
La1 O2 2.5438(13) .
La1 O2S 2.6202(13) .
La1 O1S 2.6705(13) .
La1 C1 2.8892(19) .
O1 C1 1.258(2) .
C1 O2 1.246(2) .
C1 C2 1.575(3) .
C1S O2S 1.428(2) .
C1S H1SA 0.9800 .
C1S H1SB 0.9800 .
C1S H1SC 0.9800 .
C1B O5 1.251(2) .
C1B O6 1.256(2) .
C1B C2B 1.568(3) .
C2 C21 1.538(3) .
C2 C31 1.545(3) .
C2 C11 1.548(3) .
C1A O3 1.252(2) .
C1A O4 1.255(2) .
C1A C2A 1.569(3) .
C2A C21A 1.536(3) .
C2A C31A 1.541(3) .
C2A C11A 1.542(3) .
C2S O2S 1.427(2) .
C2S C3S 1.499(3) .
C2S H2SA 0.9900 .
C2S H2SB 0.9900 .
C2B C11B 1.538(3) .
C2B C31B 1.545(3) .
C2B C21B 1.550(3) .
C3S O1S 1.429(2) .
C3S H3SA 0.9900 .
C3S H3SB 0.9900 .
O4 La1 2.4613(13) 2
C4S O1S 1.433(2) .
C4S H4SA 0.9800 .
C4S H4SB 0.9800 .
C4S H4SC 0.9800 .
O6 La1 2.4749(13) 2
C11 C16 1.387(3) .
C11 C12 1.393(3) .
C11A C12A 1.383(3) .
C11A C16A 1.395(3) .
C11B C16B 1.394(3) .
C11B C12B 1.397(3) .
C12 C13 1.385(3) .
C12 H12A 0.9500 .
C12A C13A 1.389(3) .
C12A H12B 0.9500 .
C12B C13B 1.381(3) .
C12B H12C 0.9500 .
C13 C14 1.379(3) .
C13 H13A 0.9500 .
C13A C14A 1.376(3) .
C13A H13B 0.9500 .
C13B C14B 1.388(3) .
C13B H13C 0.9500 .
C14 C15 1.374(3) .
C14 H14A 0.9500 .
C14A C15A 1.383(3) .
C14A H14B 0.9500 .
C14B C15B 1.376(3) .
C14B H14C 0.9500 .
C15 C16 1.388(3) .
C15 H15A 0.9500 .
C15A C16A 1.380(3) .
C15A H15B 0.9500 .
C15B C16B 1.382(3) .
C15B H15C 0.9500 .
C16 H16A 0.9500 .
C16A H16B 0.9500 .
C16B H16C 0.9500 .
C21 C26 1.393(3) .
C21 C22 1.396(3) .
C21A C26A 1.386(3) .
C21A C22A 1.398(3) .
C21B C26B 1.393(3) .
C21B C22B 1.393(3) .
C22 C23 1.386(3) .
C22 H22A 0.9500 .
C22A C23A 1.382(3) .
C22A H22B 0.9500 .
C22B C23B 1.378(3) .
C22B H22C 0.9500 .
C23 C24 1.376(3) .
C23 H23A 0.9500 .
C23A C24A 1.382(3) .
C23A H23B 0.9500 .
C23B C24B 1.383(3) .
C23B H23C 0.9500 .
C24 C25 1.379(3) .
C24 H24A 0.9500 .
C24A C25A 1.370(3) .
C24A H24B 0.9500 .
C24B C25B 1.375(3) .
C24B H24C 0.9500 .
C25 C26 1.386(3) .
C25 H25A 0.9500 .
C25A C26A 1.396(3) .
C25A H25B 0.9500 .
C25B C26B 1.391(3) .
C25B H25C 0.9500 .
C26 H26A 0.9500 .
C26A H26B 0.9500 .
C26B H26C 0.9500 .
C31 C36 1.390(3) .
C31 C32 1.394(3) .
C31A C32A 1.391(3) .
C31A C36A 1.404(3) .
C33B C34B 1.372(3) .
C33B C32B 1.395(3) .
C33B H33A 0.9500 .
C31B C32B 1.382(3) .
C31B C36B 1.390(3) .
C32 C33 1.390(3) .
C32 H32A 0.9500 .
C32A C33A 1.385(3) .
C32A H32B 0.9500 .
C32B H32C 0.9500 .
C33 C34 1.385(3) .
C33 H33B 0.9500 .
C33A C34A 1.376(3) .
C33A H33C 0.9500 .
C34 C35 1.382(3) .
C34 H34A 0.9500 .
C34A C35A 1.389(3) .
C34A H34B 0.9500 .
C34B C35B 1.377(3) .
C34B H34C 0.9500 .
C35 C36 1.388(3) .
C35 H35A 0.9500 .
C35A C36A 1.373(3) .
C35A H35B 0.9500 .
C35B C36B 1.385(3) .
C35B H35C 0.9500 .
C36 H36A 0.9500 .
C36A H36B 0.9500 .
C36B H36C 0.9500 .
C7S C5S 1.490(3) .
C7S C8S 1.508(3) .
C7S H7SA 0.9900 .
C7S H7SB 0.9900 .
O3S' C8S 1.331(15) .
O3S' C6S 1.468(14) .
O3S C6S 1.309(16) .
O3S C8S 1.487(15) .
C8S H8SA 0.9900 .
C8S H8SB 0.9900 .
C6S C5S 1.435(4) .
C6S H6SA 0.9900 .
C6S H6SB 0.9900 .
C5S H5SA 0.9900 .
C5S H5SB 0.9900 .

loop_
_geom_torsion_atom_site_label_1
_geom_torsion_atom_site_label_2
_geom_torsion_atom_site_label_3
_geom_torsion_atom_site_label_4
_geom_torsion
_geom_torsion_site_symmetry_1
_geom_torsion_site_symmetry_4
O3 La1 O1 C1 81.73(12) . .
O5 La1 O1 C1 5.20(14) . .
O4 La1 O1 C1 154.76(11) 2 .
O6 La1 O1 C1 -115.86(12) 2 .
O2 La1 O1 C1 2.69(11) . .
O2S La1 O1 C1 -75.11(12) . .
O1S La1 O1 C1 -139.40(12) . .
La1 O1 C1 O2 -5.0(2) . .
La1 O1 C1 C2 170.90(14) . .
O3 La1 C1 O2 77.58(11) . .
O5 La1 C1 O2 -0.74(12) . .
O4 La1 C1 O2 143.74(10) 2 .
O6 La1 C1 O2 -89.35(14) 2 .
O1 La1 C1 O2 175.13(19) . .
O2S La1 C1 O2 -85.60(11) . .
O1S La1 C1 O2 -147.78(11) . .
O3 La1 C1 O1 -97.55(12) . .
O5 La1 C1 O1 -175.87(11) . .
O4 La1 C1 O1 -31.38(14) 2 .
O6 La1 C1 O1 95.52(13) 2 .
O2 La1 C1 O1 -175.13(19) . .
O2S La1 C1 O1 99.27(12) . .
O1S La1 C1 O1 37.10(11) . .
O3 La1 C1 C2 177.0(10) . .
O5 La1 C1 C2 98.7(10) . .
O4 La1 C1 C2 -116.9(10) 2 .
O6 La1 C1 C2 10.1(10) 2 .
O1 La1 C1 C2 -85.5(10) . .
O2 La1 C1 C2 99.4(10) . .
O2S La1 C1 C2 13.8(10) . .
O1S La1 C1 C2 -48.4(10) . .
O1 C1 O2 La1 5.0(2) . .
C2 C1 O2 La1 -170.93(15) . .
O3 La1 O2 C1 -99.79(12) . .
O5 La1 O2 C1 179.26(12) . .
O4 La1 O2 C1 -56.26(15) 2 .
O6 La1 O2 C1 119.87(11) 2 .
O1 La1 O2 C1 -2.71(11) . .
O2S La1 O2 C1 87.31(11) . .
O1S La1 O2 C1 34.42(12) . .
O2 C1 C2 C21 -12.0(2) . .
O1 C1 C2 C21 171.96(17) . .
La1 C1 C2 C21 -107.0(10) . .
O2 C1 C2 C31 -136.05(18) . .
O1 C1 C2 C31 47.9(2) . .
La1 C1 C2 C31 128.9(10) . .
O2 C1 C2 C11 104.4(2) . .
O1 C1 C2 C11 -71.6(2) . .
La1 C1 C2 C11 9.4(11) . .
O3 C1A C2A C21A 154.34(17) . .
O4 C1A C2A C21A -28.6(2) . .
O3 C1A C2A C31A 30.9(2) . .
O4 C1A C2A C31A -152.09(17) . .
O3 C1A C2A C11A -85.4(2) . .
O4 C1A C2A C11A 91.6(2) . .
O5 C1B C2B C11B -16.3(2) . .
O6 C1B C2B C11B 163.92(16) . .
O5 C1B C2B C31B -137.98(18) . .
O6 C1B C2B C31B 42.2(2) . .
O5 C1B C2B C21B 103.58(19) . .
O6 C1B C2B C21B -76.2(2) . .
O4 C1A O3 La1 -14.9(3) . .
C2A C1A O3 La1 161.92(14) . .
O5 La1 O3 C1A -29.4(2) . .
O4 La1 O3 C1A 94.9(2) 2 .
O6 La1 O3 C1A 35.6(2) 2 .
O1 La1 O3 C1A -159.6(2) . .
O2 La1 O3 C1A -109.0(2) . .
O2S La1 O3 C1A -92.5(2) . .
O1S La1 O3 C1A 142.0(2) . .
C1 La1 O3 C1A -134.1(2) . .
O2S C2S C3S O1S -60.5(2) . .
O3 C1A O4 La1 -34.0(3) . 2
C2A C1A O4 La1 149.11(13) . 2
O6 C1B O5 La1 -6.3(5) . .
C2B C1B O5 La1 174.0(2) . .
O3 La1 O5 C1B 76.2(3) . .
O4 La1 O5 C1B 11.6(3) 2 .
O6 La1 O5 C1B -58.3(3) 2 .
O1 La1 O5 C1B 157.7(3) . .
O2 La1 O5 C1B 159.7(3) . .
O2S La1 O5 C1B -125.9(3) . .
O1S La1 O5 C1B -92.9(3) . .
C1 La1 O5 C1B 160.0(3) . .
O5 C1B O6 La1 -16.9(3) . 2
C2B C1B O6 La1 162.88(11) . 2
C2S C3S O1S C4S -175.35(17) . .
C2S C3S O1S La1 46.35(19) . .
O3 La1 O1S C3S 140.54(12) . .
O5 La1 O1S C3S -54.53(15) . .
O4 La1 O1S C3S -172.62(13) 2 .
O6 La1 O1S C3S -90.08(13) 2 .
O1 La1 O1S C3S 73.66(12) . .
O2 La1 O1S C3S 43.13(13) . .
O2S La1 O1S C3S -16.77(12) . .
C1 La1 O1S C3S 57.22(13) . .
O3 La1 O1S C4S 5.43(15) . .
O5 La1 O1S C4S 170.35(12) . .
O4 La1 O1S C4S 52.26(13) 2 .
O6 La1 O1S C4S 134.80(13) 2 .
O1 La1 O1S C4S -61.46(13) . .
O2 La1 O1S C4S -91.98(13) . .
O2S La1 O1S C4S -151.89(14) . .
C1 La1 O1S C4S -77.89(13) . .
C3S C2S O2S C1S -173.74(16) . .
C3S C2S O2S La1 46.95(19) . .
O3 La1 O2S C2S -156.03(13) . .
O5 La1 O2S C2S 142.63(13) . .
O4 La1 O2S C2S 14.54(14) 2 .
O6 La1 O2S C2S 64.85(12) 2 .
O1 La1 O2S C2S -86.92(13) . .
O2 La1 O2S C2S -139.15(13) . .
O1S La1 O2S C2S -16.97(12) . .
C1 La1 O2S C2S -112.69(13) . .
O3 La1 O2S C1S 67.28(17) . .
O5 La1 O2S C1S 5.94(13) . .
O4 La1 O2S C1S -122.15(13) 2 .
O6 La1 O2S C1S -71.84(13) 2 .
O1 La1 O2S C1S 136.39(13) . .
O2 La1 O2S C1S 84.16(13) . .
O1S La1 O2S C1S -153.66(14) . .
C1 La1 O2S C1S 110.62(13) . .
C21 C2 C11 C16 -106.0(2) . .
C31 C2 C11 C16 17.4(3) . .
C1 C2 C11 C16 136.86(19) . .
C21 C2 C11 C12 66.2(2) . .
C31 C2 C11 C12 -170.46(17) . .
C1 C2 C11 C12 -51.0(2) . .
C21A C2A C11A C12A 104.3(2) . .
C31A C2A C11A C12A -132.87(19) . .
C1A C2A C11A C12A -13.2(3) . .
C21A C2A C11A C16A -75.6(2) . .
C31A C2A C11A C16A 47.2(2) . .
C1A C2A C11A C16A 166.96(18) . .
C31B C2B C11B C16B -1.4(3) . .
C21B C2B C11B C16B 118.8(2) . .
C1B C2B C11B C16B -120.7(2) . .
C31B C2B C11B C12B -178.58(18) . .
C21B C2B C11B C12B -58.3(2) . .
C1B C2B C11B C12B 62.2(2) . .
C16 C11 C12 C13 1.0(3) . .
C2 C11 C12 C13 -171.46(19) . .
C16A C11A C12A C13A 1.2(3) . .
C2A C11A C12A C13A -178.73(18) . .
C16B C11B C12B C13B 1.6(3) . .
C2B C11B C12B C13B 178.85(18) . .
C11 C12 C13 C14 0.0(3) . .
C11A C12A C13A C14A -0.3(3) . .
C11B C12B C13B C14B -0.6(3) . .
C12 C13 C14 C15 -1.2(3) . .
C12A C13A C14A C15A -0.5(3) . .
C12B C13B C14B C15B 0.1(3) . .
C13 C14 C15 C16 1.5(4) . .
C13A C14A C15A C16A 0.3(3) . .
C13B C14B C15B C16B -0.6(3) . .
C12 C11 C16 C15 -0.8(3) . .
C2 C11 C16 C15 171.40(19) . .
C14 C15 C16 C11 -0.5(3) . .
C14A C15A C16A C11A 0.6(3) . .
C12A C11A C16A C15A -1.3(3) . .
C2A C11A C16A C15A 178.55(19) . .
C14B C15B C16B C11B 1.6(3) . .
C12B C11B C16B C15B -2.0(3) . .
C2B C11B C16B C15B -179.21(19) . .
C31 C2 C21 C26 73.1(2) . .
C11 C2 C21 C26 -164.45(17) . .
C1 C2 C21 C26 -50.1(2) . .
C31 C2 C21 C22 -106.5(2) . .
C11 C2 C21 C22 16.0(2) . .
C1 C2 C21 C22 130.32(19) . .
C31A C2A C21A C26A -113.7(2) . .
C11A C2A C21A C26A 5.7(3) . .
C1A C2A C21A C26A 123.3(2) . .
C31A C2A C21A C22A 67.9(2) . .
C11A C2A C21A C22A -172.70(17) . .
C1A C2A C21A C22A -55.1(2) . .
C11B C2B C21B C26B 152.45(18) . .
C31B C2B C21B C26B -86.0(2) . .
C1B C2B C21B C26B 31.3(2) . .
C11B C2B C21B C22B -32.4(2) . .
C31B C2B C21B C22B 89.2(2) . .
C1B C2B C21B C22B -153.58(17) . .
C26 C21 C22 C23 3.2(3) . .
C2 C21 C22 C23 -177.16(18) . .
C26A C21A C22A C23A -0.6(3) . .
C2A C21A C22A C23A 177.88(18) . .
C26B C21B C22B C23B -0.4(3) . .
C2B C21B C22B C23B -175.81(18) . .
C21 C22 C23 C24 -0.9(3) . .
C21A C22A C23A C24A 0.4(3) . .
C21B C22B C23B C24B -1.2(3) . .
C22 C23 C24 C25 -1.6(3) . .
C22A C23A C24A C25A 0.1(3) . .
C22B C23B C24B C25B 1.5(3) . .
C23 C24 C25 C26 1.8(3) . .
C23A C24A C25A C26A -0.3(3) . .
C23B C24B C25B C26B -0.3(3) . .
C24 C25 C26 C21 0.6(3) . .
C22 C21 C26 C25 -3.0(3) . .
C2 C21 C26 C25 177.36(18) . .
C22A C21A C26A C25A 0.3(3) . .
C2A C21A C26A C25A -178.10(18) . .
C24A C25A C26A C21A 0.1(3) . .
C24B C25B C26B C21B -1.4(3) . .
C22B C21B C26B C25B 1.7(3) . .
C2B C21B C26B C25B 176.88(18) . .
C21 C2 C31 C36 7.3(2) . .
C11 C2 C31 C36 -114.0(2) . .
C1 C2 C31 C36 129.85(19) . .
C21 C2 C31 C32 -176.38(17) . .
C11 C2 C31 C32 62.4(2) . .
C1 C2 C31 C32 -53.8(2) . .
C21A C2A C31A C32A 4.2(3) . .
C11A C2A C31A C32A -118.2(2) . .
C1A C2A C31A C32A 124.7(2) . .
C21A C2A C31A C36A 176.94(18) . .
C11A C2A C31A C36A 54.5(2) . .
C1A C2A C31A C36A -62.5(2) . .
C11B C2B C31B C32B 110.5(2) . .
C21B C2B C31B C32B -9.4(3) . .
C1B C2B C31B C32B -128.2(2) . .
C11B C2B C31B C36B -67.3(2) . .
C21B C2B C31B C36B 172.72(17) . .
C1B C2B C31B C36B 54.0(2) . .
C36 C31 C32 C33 -0.3(3) . .
C2 C31 C32 C33 -176.72(18) . .
C36A C31A C32A C33A 0.7(3) . .
C2A C31A C32A C33A 173.56(19) . .
C36B C31B C32B C33B 1.7(3) . .
C2B C31B C32B C33B -176.21(19) . .
C34B C33B C32B C31B -0.6(4) . .
C31 C32 C33 C34 0.2(3) . .
C31A C32A C33A C34A 0.4(3) . .
C32 C33 C34 C35 0.0(3) . .
C32A C33A C34A C35A -1.0(3) . .
C32B C33B C34B C35B -0.7(4) . .
C33 C34 C35 C36 -0.1(3) . .
C33A C34A C35A C36A 0.5(3) . .
C33B C34B C35B C36B 0.9(3) . .
C34 C35 C36 C31 0.0(3) . .
C32 C31 C36 C35 0.2(3) . .
C2 C31 C36 C35 176.62(18) . .
C34A C35A C36A C31A 0.7(3) . .
C32A C31A C36A C35A -1.3(3) . .
C2A C31A C36A C35A -174.35(19) . .
C34B C35B C36B C31B 0.2(3) . .
C32B C31B C36B C35B -1.5(3) . .
C2B C31B C36B C35B 176.48(18) . .
C6S O3S' C8S O3S 63(3) . .
C6S O3S' C8S C7S -29.0(9) . .
C6S O3S C8S O3S' -92(4) . .
C6S O3S C8S C7S 1.9(10) . .
C5S C7S C8S O3S' 28.4(6) . .
C5S C7S C8S O3S 9.3(6) . .
C8S O3S C6S C5S -13.4(11) . .
C8S O3S C6S O3S' 64(3) . .
C8S O3S' C6S O3S -91(4) . .
C8S O3S' C6S C5S 18.3(10) . .
O3S C6S C5S C7S 19.6(8) . .
O3S' C6S C5S C7S 0.7(7) . .
C8S C7S C5S C6S -16.7(4) . .

loop_
_platon_squeeze_void_nr
_platon_squeeze_void_average_x
_platon_squeeze_void_average_y
_platon_squeeze_void_average_z
_platon_squeeze_void_volume
_platon_squeeze_void_count_electrons
_platon_squeeze_void_content
1 0.250 0.750 0.000 330 96 ' '
2 0.750 0.250 0.000 330 96 ' '
3 0.250 0.250 0.500 330 96 ' '
4 0.750 0.750 0.500 330 96 ' '
